data_4315287
loop_
_publ_author_name
'Ana M. Pizarro'
'Michael Melchart'
'Abraha Habtemariam'
'Luca Salassa'
'Francesca P. A. Fabbiani'
'Simon Parsons'
'Peter J. Sadler'

_publ_contact_author_email S.Parsons@ed.ac.uk
_publ_contact_author_name S.Parsons
_publ_section_title
;
 Controlling the Reactivity of Ruthenium(II) Arene Complexes by Tether
 Ring-Opening
;
_journal_name_full 'Inorganic Chemistry'
_journal_page_first 3310
_journal_page_last 3319
_journal_paper_doi 10.1021/ic902243q
_journal_volume 49
_journal_year 2010
_chemical_compound_source 'A. Pizarro MPOS/2nd'
_chemical_formula_moiety '[Ru(Ph-PhNH2)(en)(Cl)]Cl'
_chemical_formula_sum 'C14 H19 Cl2 N3 Ru'
_chemical_formula_weight 401.29
_chemical_name_systematic
;
From MeOH/tBuOMe
;
_space_group_IT_number 14
_symmetry_cell_setting monoclinic
_symmetry_space_group_name_Hall '-P 2ybc'
_symmetry_space_group_name_H-M 'P 1 21/c 1'
_atom_sites_solution_hydrogens mixed
_atom_sites_solution_primary Patterson
_atom_sites_solution_secondary difmap
_audit_creation_date 06-08-10
_audit_creation_method SHELXL-97
_cell_angle_alpha 90.00
_cell_angle_beta 108.770(5)
_cell_angle_gamma 90.00
_cell_formula_units_Z 4
_cell_length_a 11.5327(9)
_cell_length_b 9.2986(7)
_cell_length_c 14.9108(11)
_cell_measurement_reflns_used 3327
_cell_measurement_temperature 150(2)
_cell_measurement_theta_max 25
_cell_measurement_theta_min 2
_cell_volume 1514.0(2)
_computing_cell_refinement Saint
_computing_data_collection Smart
_computing_data_reduction Saint
_computing_molecular_graphics XP
_computing_publication_material 'XCIF, PLATON'
_computing_structure_refinement 'SHELXL-97 (Sheldrick, 1997)'
_computing_structure_solution DIRDIF
_diffrn_ambient_temperature 150(2)
_diffrn_measured_fraction_theta_full 0.998
_diffrn_measured_fraction_theta_max 0.998
_diffrn_measurement_device_type 'Bruker Smart APEX CCD'
_diffrn_measurement_method omega
_diffrn_radiation_monochromator graphite
_diffrn_radiation_source 'fine-focus sealed tube'
_diffrn_radiation_type MoK\a
_diffrn_radiation_wavelength 0.71073
_diffrn_reflns_av_R_equivalents 0.0683
_diffrn_reflns_av_sigmaI/netI 0.0544
_diffrn_reflns_limit_h_max 13
_diffrn_reflns_limit_h_min -13
_diffrn_reflns_limit_k_max 11
_diffrn_reflns_limit_k_min -11
_diffrn_reflns_limit_l_max 17
_diffrn_reflns_limit_l_min -17
_diffrn_reflns_number 13603
_diffrn_reflns_theta_full 25.03
_diffrn_reflns_theta_max 25.03
_diffrn_reflns_theta_min 1.86
_exptl_absorpt_coefficient_mu 1.381
_exptl_absorpt_correction_T_max 0.7431
_exptl_absorpt_correction_T_min 0.2894
_exptl_absorpt_correction_type multi-scan
_exptl_absorpt_process_details 'Sadabs v 2006/1'
_exptl_crystal_colour orange
_exptl_crystal_density_diffrn 1.761
_exptl_crystal_density_method 'not measured'
_exptl_crystal_description block
_exptl_crystal_F_000 808
_exptl_crystal_recrystallization_method
;
From MeOH/tBuOMe
;
_exptl_crystal_size_max 0.24
_exptl_crystal_size_mid 0.23
_exptl_crystal_size_min 0.23
_refine_diff_density_max 1.286
_refine_diff_density_min -1.335
_refine_diff_density_rms 0.149
_refine_ls_extinction_method none
_refine_ls_goodness_of_fit_ref 1.050
_refine_ls_hydrogen_treatment 'riding/restrained refall'
_refine_ls_matrix_type full
_refine_ls_number_parameters 189
_refine_ls_number_reflns 2660
_refine_ls_number_restraints 1
_refine_ls_restrained_S_all 1.049
_refine_ls_R_factor_all 0.0623
_refine_ls_R_factor_gt 0.0401
_refine_ls_shift/su_max 0.000
_refine_ls_shift/su_mean 0.000
_refine_ls_structure_factor_coef Fsqd
_refine_ls_weighting_details 'calc w=1/[\s^2^(Fo^2^)+(0.0631P)^2^+0.0000P] where P=(Fo^2^+2Fc^2^)/3'
_refine_ls_weighting_scheme calc
_refine_ls_wR_factor_gt 0.0962
_refine_ls_wR_factor_ref 0.1081
_reflns_number_gt 2012
_reflns_number_total 2660
_reflns_threshold_expression >2sigma(I)
_cod_data_source_file ic902243q_si_002_2.cif
_cod_data_source_block ps6037
_cod_depositor_comments
;
The following automatic conversions were performed:

'_symmetry_cell_setting' value 'Monoclinic' changed to 'monoclinic'
according to the built-in table from CIF Core dictionary named
'cif_core.dic' version 2.4.1 from
2010-06-29.

'_exptl_absorpt_correction_type' value 'Multiscan'
changed to 'multi-scan' according to the built-in table from CIF Core
dictionary named 'cif_core.dic' version 2.4.1 from 2010-06-29.

Automatic conversion script
Id: cif_fix_values 1646 2011-03-28 12:23:43Z adriana 

The following automatic conversions were performed:

'_atom_sites_solution_hydrogens' value 'geom/difmap' was changed to
'mixed'.

Automatic conversion script
Id: cif_fix_values 6452 2018-10-05 10:23:21Z andrius 
;
_cod_database_code 4315287

loop_
_symmetry_equiv_pos_as_xyz
'x, y, z'
'-x, y+1/2, -z+1/2'
'-x, -y, -z'
'x, -y-1/2, z-1/2'

loop_
_atom_site_label
_atom_site_type_symbol
_atom_site_fract_x
_atom_site_fract_y
_atom_site_fract_z
_atom_site_U_iso_or_equiv
_atom_site_adp_type
_atom_site_occupancy
_atom_site_symmetry_multiplicity
_atom_site_calc_flag
_atom_site_refinement_flags
_atom_site_disorder_assembly
_atom_site_disorder_group
Ru1 Ru 0.21608(4) 0.73650(4) 0.41630(3) 0.02405(16) Uani 1 1 d . . .
Cl1 Cl 0.24160(12) 0.60629(13) 0.56041(8) 0.0312(3) Uani 1 1 d . . .
N11 N 0.3200(4) 0.3677(5) 0.4173(3) 0.0321(11) Uani 1 1 d D . .
H11A H 0.306(5) 0.448(5) 0.440(4) 0.05(2) Uiso 1 1 d D . .
H11B H 0.268(5) 0.305(5) 0.422(4) 0.042(17) Uiso 1 1 d D . .
C11 C 0.3380(4) 0.3833(5) 0.3289(3) 0.0283(12) Uani 1 1 d . . .
C21 C 0.3516(5) 0.2600(5) 0.2803(4) 0.0327(13) Uani 1 1 d . . .
H21 H 0.3468 0.1684 0.3072 0.039 Uiso 1 1 calc R . .
C31 C 0.3717(5) 0.2669(6) 0.1950(4) 0.0363(13) Uani 1 1 d . . .
H31 H 0.3818 0.1810 0.1638 0.044 Uiso 1 1 calc R . .
C41 C 0.3774(5) 0.3999(6) 0.1538(4) 0.0355(13) Uani 1 1 d . . .
H41 H 0.3914 0.4053 0.0945 0.043 Uiso 1 1 calc R . .
C51 C 0.3627(5) 0.5239(6) 0.2000(4) 0.0334(12) Uani 1 1 d . . .
H51 H 0.3656 0.6147 0.1715 0.040 Uiso 1 1 calc R . .
C61 C 0.3435(4) 0.5180(5) 0.2881(3) 0.0260(11) Uani 1 1 d . . .
C71 C 0.3341(5) 0.6577(5) 0.3332(3) 0.0269(11) Uani 1 1 d . . .
C81 C 0.4071(5) 0.6924(5) 0.4257(4) 0.0277(11) Uani 1 1 d . . .
H81 H 0.4629 0.6229 0.4622 0.033 Uiso 1 1 calc R . .
C91 C 0.3994(5) 0.8298(5) 0.4664(4) 0.0295(12) Uani 1 1 d . . .
H91 H 0.4506 0.8513 0.5288 0.035 Uiso 1 1 calc R . .
C101 C 0.3162(5) 0.9328(5) 0.4141(4) 0.0316(12) Uani 1 1 d . . .
H101 H 0.3110 1.0243 0.4409 0.038 Uiso 1 1 calc R . .
C111 C 0.2396(5) 0.8999(5) 0.3205(4) 0.0303(12) Uani 1 1 d . . .
H111 H 0.1832 0.9693 0.2846 0.036 Uiso 1 1 calc R . .
C121 C 0.2480(5) 0.7639(5) 0.2815(4) 0.0273(11) Uani 1 1 d . . .
H121 H 0.1956 0.7419 0.2195 0.033 Uiso 1 1 calc R . .
N12 N 0.0766(4) 0.8518(5) 0.4496(3) 0.0280(10) Uani 1 1 d . . .
H12A H 0.0837 0.8370 0.5121 0.034 Uiso 1 1 calc R . .
H12B H 0.0856 0.9486 0.4410 0.034 Uiso 1 1 calc R . .
C22 C -0.0454(5) 0.8044(6) 0.3888(4) 0.0323(12) Uani 1 1 d . . .
H22A H -0.0636 0.8436 0.3240 0.039 Uiso 1 1 calc R . .
H22B H -0.1095 0.8377 0.4150 0.039 Uiso 1 1 calc R . .
C32 C -0.0411(5) 0.6440(6) 0.3873(4) 0.0310(12) Uani 1 1 d . . .
H32A H -0.0296 0.6056 0.4516 0.037 Uiso 1 1 calc R . .
H32B H -0.1191 0.6058 0.3439 0.037 Uiso 1 1 calc R . .
N42 N 0.0622(4) 0.5987(4) 0.3550(3) 0.0268(10) Uani 1 1 d . . .
H42A H 0.0391 0.6037 0.2900 0.032 Uiso 1 1 calc R . .
H42B H 0.0831 0.5050 0.3729 0.032 Uiso 1 1 calc R . .
Cl2 Cl 0.05690(11) 0.18778(13) 0.37366(8) 0.0279(3) Uani 1 1 d . . .

loop_
_atom_site_aniso_label
_atom_site_aniso_U_11
_atom_site_aniso_U_22
_atom_site_aniso_U_33
_atom_site_aniso_U_23
_atom_site_aniso_U_13
_atom_site_aniso_U_12
Ru1 0.0242(3) 0.0309(3) 0.0147(2) 0.00180(17) 0.00298(17) -0.00164(18)
Cl1 0.0377(8) 0.0369(7) 0.0173(6) 0.0054(5) 0.0064(6) -0.0018(6)
N11 0.037(3) 0.034(3) 0.024(2) 0.006(2) 0.007(2) -0.002(2)
C11 0.018(3) 0.037(3) 0.024(3) 0.002(2) 0.000(2) -0.003(2)
C21 0.029(3) 0.031(3) 0.035(3) 0.001(2) 0.006(3) 0.001(2)
C31 0.028(3) 0.041(3) 0.038(3) -0.008(3) 0.007(3) -0.001(2)
C41 0.036(3) 0.044(3) 0.030(3) -0.001(2) 0.016(3) 0.005(3)
C51 0.031(3) 0.038(3) 0.031(3) 0.006(2) 0.010(2) 0.003(2)
C61 0.020(3) 0.033(3) 0.022(3) -0.001(2) 0.002(2) 0.002(2)
C71 0.029(3) 0.032(3) 0.020(3) 0.005(2) 0.008(2) -0.001(2)
C81 0.023(3) 0.033(3) 0.027(3) 0.005(2) 0.008(2) -0.001(2)
C91 0.024(3) 0.035(3) 0.024(3) 0.000(2) 0.001(2) -0.007(2)
C101 0.037(3) 0.029(3) 0.031(3) -0.001(2) 0.013(3) -0.007(2)
C111 0.036(3) 0.031(3) 0.024(3) 0.013(2) 0.009(2) 0.001(2)
C121 0.029(3) 0.037(3) 0.017(3) 0.004(2) 0.008(2) 0.000(2)
N12 0.030(3) 0.035(2) 0.019(2) -0.0015(18) 0.0069(19) -0.0023(19)
C22 0.027(3) 0.045(3) 0.023(3) 0.001(2) 0.006(2) 0.000(2)
C32 0.023(3) 0.045(3) 0.023(3) 0.001(2) 0.004(2) -0.008(2)
N42 0.028(2) 0.031(2) 0.018(2) 0.0009(17) 0.0012(19) -0.0018(18)
Cl2 0.0297(7) 0.0351(7) 0.0169(6) -0.0002(5) 0.0048(5) -0.0007(5)

loop_
_atom_type_symbol
_atom_type_description
_atom_type_scat_dispersion_real
_atom_type_scat_dispersion_imag
_atom_type_scat_source
C C 0.0033 0.0016 'International Tables Vol C Tables 4.2.6.8 and 6.1.1.4'
H H 0.0000 0.0000 'International Tables Vol C Tables 4.2.6.8 and 6.1.1.4'
N N 0.0061 0.0033 'International Tables Vol C Tables 4.2.6.8 and 6.1.1.4'
Cl Cl 0.1484 0.1585 'International Tables Vol C Tables 4.2.6.8 and 6.1.1.4'
Ru Ru -1.2594 0.8363 'International Tables Vol C Tables 4.2.6.8 and 6.1.1.4'

loop_
_geom_angle_atom_site_label_1
_geom_angle_atom_site_label_2
_geom_angle_atom_site_label_3
_geom_angle
_geom_angle_site_symmetry_1
_geom_angle_site_symmetry_3
_geom_angle_publ_flag
N12 Ru1 N42 79.36(15) . . ?
N12 Ru1 C111 93.74(18) . . ?
N42 Ru1 C111 113.71(18) . . ?
N12 Ru1 C101 91.48(18) . . ?
N42 Ru1 C101 150.54(18) . . ?
C111 Ru1 C101 38.40(19) . . ?
N12 Ru1 C121 121.64(17) . . ?
N42 Ru1 C121 92.25(17) . . ?
C111 Ru1 C121 37.94(18) . . ?
C101 Ru1 C121 68.71(19) . . ?
N12 Ru1 C91 116.31(17) . . ?
N42 Ru1 C91 164.29(17) . . ?
C111 Ru1 C91 68.4(2) . . ?
C101 Ru1 C91 37.61(19) . . ?
C121 Ru1 C91 80.55(19) . . ?
N12 Ru1 C81 153.97(18) . . ?
N42 Ru1 C81 126.23(17) . . ?
C111 Ru1 C81 80.6(2) . . ?
C101 Ru1 C81 68.32(19) . . ?
C121 Ru1 C81 67.45(19) . . ?
C91 Ru1 C81 38.06(19) . . ?
N12 Ru1 C71 159.59(17) . . ?
N42 Ru1 C71 97.83(17) . . ?
C111 Ru1 C71 68.67(19) . . ?
C101 Ru1 C71 81.09(19) . . ?
C121 Ru1 C71 37.97(18) . . ?
C91 Ru1 C71 67.96(18) . . ?
C81 Ru1 C71 36.83(18) . . ?
N12 Ru1 Cl1 85.95(11) . . ?
N42 Ru1 Cl1 85.77(11) . . ?
C111 Ru1 Cl1 160.16(15) . . ?
C101 Ru1 Cl1 121.77(14) . . ?
C121 Ru1 Cl1 151.53(13) . . ?
C91 Ru1 Cl1 93.90(14) . . ?
C81 Ru1 Cl1 90.97(13) . . ?
C71 Ru1 Cl1 114.15(13) . . ?
C21 C11 C61 118.8(5) . . ?
C21 C11 N11 118.6(5) . . ?
C61 C11 N11 122.7(5) . . ?
C31 C21 C11 121.8(5) . . ?
C21 C31 C41 120.0(5) . . ?
C51 C41 C31 119.4(5) . . ?
C41 C51 C61 121.1(5) . . ?
C51 C61 C11 119.0(5) . . ?
C51 C61 C71 116.6(4) . . ?
C11 C61 C71 124.4(4) . . ?
C81 C71 C121 117.6(4) . . ?
C81 C71 C61 122.6(5) . . ?
C121 C71 C61 119.8(4) . . ?
C81 C71 Ru1 70.1(3) . . ?
C121 C71 Ru1 68.6(3) . . ?
C61 C71 Ru1 133.2(3) . . ?
C71 C81 C91 121.5(5) . . ?
C71 C81 Ru1 73.0(3) . . ?
C91 C81 Ru1 70.3(3) . . ?
C101 C91 C81 120.0(5) . . ?
C101 C91 Ru1 70.6(3) . . ?
C81 C91 Ru1 71.6(3) . . ?
C91 C101 C111 119.7(5) . . ?
C91 C101 Ru1 71.8(3) . . ?
C111 C101 Ru1 70.6(3) . . ?
C121 C111 C101 119.6(5) . . ?
C121 C111 Ru1 71.4(3) . . ?
C101 C111 Ru1 71.0(3) . . ?
C111 C121 C71 121.5(5) . . ?
C111 C121 Ru1 70.6(3) . . ?
C71 C121 Ru1 73.5(3) . . ?
C22 N12 Ru1 110.5(3) . . ?
N12 C22 C32 106.1(4) . . ?
N42 C32 C22 108.8(4) . . ?
C32 N42 Ru1 109.5(3) . . ?

loop_
_geom_bond_atom_site_label_1
_geom_bond_atom_site_label_2
_geom_bond_distance
_geom_bond_site_symmetry_2
_geom_bond_publ_flag
Ru1 N12 2.120(4) . ?
Ru1 N42 2.141(4) . ?
Ru1 C111 2.162(5) . ?
Ru1 C101 2.166(5) . ?
Ru1 C121 2.173(5) . ?
Ru1 C91 2.182(5) . ?
Ru1 C81 2.200(5) . ?
Ru1 C71 2.238(5) . ?
Ru1 Cl1 2.4006(12) . ?
N11 C11 1.406(6) . ?
C11 C21 1.392(7) . ?
C11 C61 1.403(7) . ?
C21 C31 1.366(8) . ?
C31 C41 1.391(7) . ?
C41 C51 1.382(7) . ?
C51 C61 1.402(7) . ?
C61 C71 1.483(7) . ?
C71 C81 1.402(7) . ?
C71 C121 1.436(7) . ?
C81 C91 1.429(7) . ?
C91 C101 1.402(7) . ?
C101 C111 1.423(7) . ?
C111 C121 1.409(7) . ?
N12 C22 1.474(6) . ?
C22 C32 1.493(7) . ?
C32 N42 1.482(6) . ?
